data_7033536
loop_
_publ_author_name
'Feng, Hung-Kai'
'Huang, Po-Jung'
'Tsai, Hui-Lien'

_publ_section_title
;
 One-dimensional lanthanide coordination polymers: synthesis, structures,
 and single-ion magnetic behaviour.
;
_journal_issue 8
_journal_name_full 'Dalton transactions (Cambridge, England : 2003)'
_journal_page_first 3764
_journal_page_last 3772
_journal_paper_doi 10.1039/c4dt03458a
_journal_volume 44
_journal_year 2015
_chemical_formula_moiety 'C20 H24 Dy N5 O8'
_chemical_formula_sum 'C20 H24 Dy N5 O8'
_chemical_formula_weight 624.94
_chemical_name_systematic
; 
 ? 
;
_space_group_IT_number 61
_symmetry_cell_setting orthorhombic
_symmetry_space_group_name_Hall '-P 2ac 2ab'
_symmetry_space_group_name_H-M 'P b c a'
_atom_sites_solution_hydrogens geom
_atom_sites_solution_primary direct
_atom_sites_solution_secondary difmap
_audit_creation_method SHELXL-97
_audit_update_record
;
2014-11-28 deposited with the CCDC.
2015-01-07 downloaded from the CCDC.
;
_cell_angle_alpha 90.00
_cell_angle_beta 90.00
_cell_angle_gamma 90.00
_cell_formula_units_Z 8
_cell_length_a 17.5564(10)
_cell_length_b 10.6174(6)
_cell_length_c 25.2308(14)
_cell_measurement_reflns_used 9913
_cell_measurement_temperature 150(2)
_cell_measurement_theta_max 29.5
_cell_measurement_theta_min 2.8
_cell_volume 4703.1(5)
_computing_cell_refinement 'Bruker SMART'
_computing_data_collection 'Bruker SMART'
_computing_data_reduction 'Bruker SMART'
_computing_molecular_graphics 'Bruker SHELXS'
_computing_publication_material 'Bruker SHELXS'
_computing_structure_refinement 'SHELXL-97 (Sheldrick, 1997)'
_computing_structure_solution 'SHELXS-97 (Sheldrick, 1990)'
_diffrn_ambient_temperature 150(2)
_diffrn_detector_area_resol_mean 9
_diffrn_measured_fraction_theta_full 0.997
_diffrn_measured_fraction_theta_max 0.997
_diffrn_measurement_device_type KappaCCD
_diffrn_measurement_method 'CCD rotation images, thick slices'
_diffrn_radiation_monochromator graphite
_diffrn_radiation_source 'fine-focus sealed tube'
_diffrn_radiation_type MoK\a
_diffrn_radiation_wavelength 0.71073
_diffrn_reflns_av_R_equivalents 0.0321
_diffrn_reflns_av_unetI/netI 0.0225
_diffrn_reflns_limit_h_max 21
_diffrn_reflns_limit_h_min -24
_diffrn_reflns_limit_k_max 14
_diffrn_reflns_limit_k_min -14
_diffrn_reflns_limit_l_max 33
_diffrn_reflns_limit_l_min -35
_diffrn_reflns_number 37616
_diffrn_reflns_theta_full 29.58
_diffrn_reflns_theta_max 29.58
_diffrn_reflns_theta_min 1.61
_exptl_absorpt_coefficient_mu 3.232
_exptl_absorpt_correction_T_max 0.7459
_exptl_absorpt_correction_T_min 0.6024
_exptl_absorpt_correction_type multi-scan
_exptl_absorpt_process_details SADABS
_exptl_crystal_colour yellow
_exptl_crystal_density_diffrn 1.765
_exptl_crystal_density_method 'not measured'
_exptl_crystal_description chunk
_exptl_crystal_F_000 2472
_exptl_crystal_size_max 0.321
_exptl_crystal_size_mid 0.301
_exptl_crystal_size_min 0.275
_refine_diff_density_max 1.803
_refine_diff_density_min -0.531
_refine_diff_density_rms 0.101
_refine_ls_extinction_method none
_refine_ls_goodness_of_fit_ref 1.027
_refine_ls_hydrogen_treatment mixed
_refine_ls_matrix_type full
_refine_ls_number_parameters 311
_refine_ls_number_reflns 6584
_refine_ls_number_restraints 1
_refine_ls_restrained_S_all 1.027
_refine_ls_R_factor_all 0.0347
_refine_ls_R_factor_gt 0.0252
_refine_ls_shift/su_max 0.001
_refine_ls_shift/su_mean 0.000
_refine_ls_structure_factor_coef Fsqd
_refine_ls_weighting_details 'calc w=1/[\s^2^(Fo^2^)+(0.0303P)^2^+5.9006P] where P=(Fo^2^+2Fc^2^)/3'
_refine_ls_weighting_scheme calc
_refine_ls_wR_factor_gt 0.0615
_refine_ls_wR_factor_ref 0.0665
_reflns_number_gt 5345
_reflns_number_total 6584
_reflns_threshold_expression >2sigma(I)
_cod_data_source_file c4dt03458a2.cif
_cod_data_source_block hkf1005_0m
_cod_depositor_comments
;
The following automatic conversions were performed:

'_symmetry_cell_setting' value 'Orthorhombic' changed to
'orthorhombic' according to
/usr/data/users/saulius/crontab/automatic-downloads/rss-feeds/RSC/lib/dictionaries/cif_core.dic
dictionary named 'cif_core.dic' version 2.4.2 from 2011-04-26.

Automatic conversion script
Id: cif_fix_values 2935 2014-11-11 08:27:57Z andrius 

 Adding full bibliography for 7033536--7033539.cif.
;
_cod_original_sg_symbol_H-M Pbca
_cod_database_code 7033536

loop_
_symmetry_equiv_pos_as_xyz
'x, y, z'
'-x+1/2, -y, z+1/2'
'-x, y+1/2, -z+1/2'
'x+1/2, -y+1/2, -z'
'-x, -y, -z'
'x-1/2, y, -z-1/2'
'x, -y-1/2, z-1/2'
'-x-1/2, y-1/2, z'

loop_
_atom_site_label
_atom_site_type_symbol
_atom_site_fract_x
_atom_site_fract_y
_atom_site_fract_z
_atom_site_U_iso_or_equiv
_atom_site_adp_type
_atom_site_occupancy
_atom_site_symmetry_multiplicity
_atom_site_calc_flag
_atom_site_refinement_flags
Dy1 Dy 0.097676(6) 0.741151(10) 0.362255(5) 0.01731(4) Uani 1 1 d .
O7 O 0.04996(11) 0.96194(18) 0.36543(8) 0.0265(4) Uani 1 1 d .
O2 O 0.13001(10) 0.57954(16) 0.30171(7) 0.0215(4) Uani 1 1 d .
N1 N 0.21752(13) 0.61797(19) 0.38538(8) 0.0191(4) Uani 1 1 d .
O3 O 0.17830(10) 0.84997(16) 0.31131(7) 0.0211(4) Uani 1 1 d .
C6 C 0.26214(15) 0.7200(2) 0.46572(10) 0.0206(5) Uani 1 1 d .
N3 N -0.06525(13) 0.7189(2) 0.22395(9) 0.0226(4) Uani 1 1 d .
C13 C 0.19739(15) 0.7840(2) 0.22218(10) 0.0224(5) Uani 1 1 d .
H13 H 0.1547 0.7322 0.2240 0.027 Uiso 1 1 calc R
O5 O 0.03804(13) 0.56422(19) 0.39917(9) 0.0368(5) Uani 1 1 d U
C1 C 0.20080(15) 0.8067(2) 0.47060(10) 0.0209(5) Uani 1 1 d .
O1 O 0.14591(11) 0.81312(19) 0.43580(8) 0.0277(4) Uani 1 1 d .
C9 C 0.21623(14) 0.4336(2) 0.26216(10) 0.0186(5) Uani 1 1 d .
N2 N 0.23596(12) 0.5275(2) 0.34757(9) 0.0204(4) Uani 1 1 d .
O6 O -0.01780(11) 0.82398(18) 0.40730(8) 0.0291(4) Uani 1 1 d .
C8 C 0.19058(14) 0.5175(2) 0.30479(10) 0.0188(5) Uani 1 1 d .
C14 C 0.21845(14) 0.8554(2) 0.26694(10) 0.0188(5) Uani 1 1 d .
C2 C 0.20046(16) 0.8874(2) 0.51510(10) 0.0242(5) Uani 1 1 d .
H2 H 0.1598 0.9422 0.5199 0.029 Uiso 1 1 calc R
C15 C 0.03631(17) 0.4780(3) 0.43193(12) 0.0294(6) Uani 1 1 d U
H15 H 0.0768 0.4718 0.4556 0.035 Uiso 1 1 calc R
C3 C 0.25879(17) 0.8868(3) 0.55150(11) 0.0259(6) Uani 1 1 d .
H3 H 0.2575 0.9421 0.5801 0.031 Uiso 1 1 calc R
C19 C -0.0862(2) 0.7574(3) 0.17058(13) 0.0366(7) Uani 1 1 d .
H19A H -0.0630 0.8371 0.1627 0.055 Uiso 1 1 calc R
H19B H -0.1406 0.7650 0.1682 0.055 Uiso 1 1 calc R
H19C H -0.0688 0.6954 0.1457 0.055 Uiso 1 1 calc R
C7 C 0.26683(15) 0.6296(2) 0.42301(10) 0.0207(5) Uani 1 1 d .
H7 H 0.3086 0.5757 0.4226 0.025 Uiso 1 1 calc R
C12 C 0.23870(16) 0.7892(3) 0.17561(11) 0.0247(5) Uani 1 1 d .
H12 H 0.2234 0.7412 0.1467 0.030 Uiso 1 1 calc R
C20 C -0.10631(19) 0.6126(3) 0.24601(13) 0.0352(7) Uani 1 1 d .
H20A H -0.0844 0.5900 0.2795 0.053 Uiso 1 1 calc R
H20B H -0.1029 0.5424 0.2222 0.053 Uiso 1 1 calc R
H20C H -0.1588 0.6351 0.2509 0.053 Uiso 1 1 calc R
N4 N -0.01861(14) 0.3939(2) 0.43591(9) 0.0257(5) Uani 1 1 d .
N5 N -0.00824(14) 0.9374(2) 0.39383(10) 0.0278(5) Uani 1 1 d .
O4 O 0.00520(13) 0.7479(2) 0.29687(10) 0.0435(6) Uani 1 1 d .
C5 C 0.32047(16) 0.7210(3) 0.50362(11) 0.0241(5) Uani 1 1 d .
H5 H 0.3606 0.6645 0.5002 0.029 Uiso 1 1 calc R
C4 C 0.32003(17) 0.8037(3) 0.54592(11) 0.0266(6) Uani 1 1 d .
H4 H 0.3598 0.8040 0.5703 0.032 Uiso 1 1 calc R
C18 C -0.01399(17) 0.7777(3) 0.25148(13) 0.0318(6) Uani 1 1 d .
H18 H 0.0099 0.8467 0.2360 0.038 Uiso 1 1 calc R
O8 O -0.05282(13) 1.0210(2) 0.40646(11) 0.0463(6) Uani 1 1 d .
C17 C -0.0833(2) 0.3909(4) 0.40108(15) 0.0476(9) Uani 1 1 d .
H17A H -0.0837 0.4655 0.3796 0.071 Uiso 1 1 calc R
H17B H -0.1292 0.3872 0.4217 0.071 Uiso 1 1 calc R
H17C H -0.0802 0.3180 0.3787 0.071 Uiso 1 1 calc R
C16 C -0.0147(2) 0.2938(3) 0.47529(13) 0.0390(7) Uani 1 1 d .
H16A H -0.0098 0.2140 0.4577 0.058 Uiso 1 1 calc R
H16B H -0.0604 0.2942 0.4962 0.058 Uiso 1 1 calc R
H16C H 0.0285 0.3073 0.4979 0.058 Uiso 1 1 calc R
C10 C 0.17502(15) 0.4363(2) 0.21450(10) 0.0225(5) Uani 1 1 d .
H10 H 0.1320 0.4870 0.2120 0.027 Uiso 1 1 calc R
C11 C 0.30308(16) 0.8655(3) 0.17142(11) 0.0246(5) Uani 1 1 d .
H11 H 0.3308 0.8685 0.1400 0.030 Uiso 1 1 calc R
H2A H 0.2823 0.5566 0.3305 0.037 Uiso 1 1 d .

loop_
_atom_site_aniso_label
_atom_site_aniso_U_11
_atom_site_aniso_U_22
_atom_site_aniso_U_33
_atom_site_aniso_U_23
_atom_site_aniso_U_13
_atom_site_aniso_U_12
Dy1 0.01475(6) 0.01611(6) 0.02106(7) -0.00071(4) 0.00103(4) -0.00116(4)
O7 0.0245(10) 0.0237(9) 0.0312(11) 0.0021(8) 0.0077(8) 0.0016(8)
O2 0.0193(9) 0.0207(9) 0.0244(9) -0.0023(7) -0.0018(7) 0.0009(7)
N1 0.0242(11) 0.0154(10) 0.0178(10) -0.0015(7) 0.0003(8) 0.0011(8)
O3 0.0233(9) 0.0201(9) 0.0198(9) -0.0023(7) 0.0045(7) -0.0019(7)
C6 0.0234(13) 0.0198(11) 0.0184(11) -0.0002(9) -0.0005(10) 0.0002(10)
N3 0.0229(11) 0.0202(10) 0.0246(11) -0.0028(9) -0.0009(9) 0.0007(9)
C13 0.0198(12) 0.0240(12) 0.0235(12) -0.0030(10) -0.0009(10) -0.0003(10)
O5 0.0445(13) 0.0228(10) 0.0432(12) 0.0008(8) 0.0156(11) -0.0077(9)
C1 0.0241(13) 0.0198(12) 0.0190(12) 0.0008(9) 0.0011(10) 0.0032(10)
O1 0.0269(10) 0.0313(10) 0.0248(10) -0.0053(8) -0.0034(8) 0.0090(8)
C9 0.0184(12) 0.0160(11) 0.0212(12) -0.0014(9) 0.0005(10) -0.0014(9)
N2 0.0224(11) 0.0189(10) 0.0199(10) -0.0037(8) -0.0011(8) 0.0019(8)
O6 0.0221(10) 0.0267(10) 0.0386(12) 0.0002(8) 0.0087(9) -0.0034(8)
C8 0.0220(13) 0.0164(11) 0.0181(11) -0.0003(9) 0.0008(10) -0.0023(9)
C14 0.0195(12) 0.0173(11) 0.0196(12) 0.0006(9) -0.0002(10) 0.0031(9)
C2 0.0291(14) 0.0225(12) 0.0211(13) -0.0016(10) 0.0019(11) 0.0052(10)
C15 0.0318(15) 0.0261(13) 0.0305(15) -0.0048(9) 0.0051(12) -0.0046(11)
C3 0.0341(15) 0.0240(13) 0.0197(12) -0.0014(10) 0.0000(11) -0.0009(11)
C19 0.055(2) 0.0317(16) 0.0225(14) -0.0011(11) 0.0016(14) 0.0129(14)
C7 0.0242(13) 0.0171(11) 0.0208(12) 0.0016(9) 0.0002(10) 0.0031(9)
C12 0.0241(13) 0.0268(13) 0.0231(13) -0.0046(10) -0.0007(11) 0.0020(11)
C20 0.0453(19) 0.0279(14) 0.0323(16) -0.0024(12) 0.0029(14) -0.0126(13)
N4 0.0284(12) 0.0219(11) 0.0266(12) -0.0029(9) 0.0028(10) -0.0065(9)
N5 0.0224(12) 0.0293(12) 0.0316(13) -0.0068(10) 0.0012(10) 0.0010(10)
O4 0.0284(12) 0.0559(15) 0.0462(14) -0.0245(11) -0.0168(11) 0.0151(10)
C5 0.0263(14) 0.0210(12) 0.0249(13) -0.0001(10) -0.0033(11) 0.0036(10)
C4 0.0304(15) 0.0269(14) 0.0225(13) -0.0006(11) -0.0070(11) -0.0011(11)
C18 0.0210(14) 0.0327(15) 0.0417(17) -0.0111(13) 0.0015(12) -0.0005(12)
O8 0.0358(13) 0.0368(13) 0.0662(17) -0.0162(12) 0.0144(12) 0.0118(10)
C17 0.045(2) 0.051(2) 0.047(2) 0.0041(17) -0.0103(17) -0.0009(17)
C16 0.049(2) 0.0314(16) 0.0364(17) 0.0030(13) 0.0002(15) -0.0028(14)
C10 0.0208(13) 0.0206(12) 0.0262(13) -0.0004(10) -0.0038(10) -0.0014(10)
C11 0.0255(14) 0.0280(13) 0.0204(12) -0.0018(10) 0.0048(11) 0.0024(11)

loop_
_atom_type_symbol
_atom_type_description
_atom_type_scat_dispersion_real
_atom_type_scat_dispersion_imag
_atom_type_scat_source
C C 0.0033 0.0016 'International Tables Vol C Tables 4.2.6.8 and 6.1.1.4'
H H 0.0000 0.0000 'International Tables Vol C Tables 4.2.6.8 and 6.1.1.4'
N N 0.0061 0.0033 'International Tables Vol C Tables 4.2.6.8 and 6.1.1.4'
O O 0.0106 0.0060 'International Tables Vol C Tables 4.2.6.8 and 6.1.1.4'
Dy Dy -0.1892 4.4098 'International Tables Vol C Tables 4.2.6.8 and 6.1.1.4'

loop_
_geom_angle_atom_site_label_1
_geom_angle_atom_site_label_2
_geom_angle_atom_site_label_3
_geom_angle
_geom_angle_site_symmetry_1
_geom_angle_site_symmetry_3
O1 Dy1 O3 93.58(7) . .
O1 Dy1 O4 150.31(7) . .
O3 Dy1 O4 91.05(8) . .
O1 Dy1 O5 96.68(8) . .
O3 Dy1 O5 157.86(7) . .
O4 Dy1 O5 89.69(9) . .
O1 Dy1 O2 135.32(7) . .
O3 Dy1 O2 81.46(6) . .
O4 Dy1 O2 74.37(7) . .
O5 Dy1 O2 77.44(7) . .
O1 Dy1 O6 78.66(7) . .
O3 Dy1 O6 126.66(6) . .
O4 Dy1 O6 75.11(8) . .
O5 Dy1 O6 74.77(7) . .
O2 Dy1 O6 138.38(6) . .
O1 Dy1 O7 76.89(7) . .
O3 Dy1 O7 75.22(6) . .
O4 Dy1 O7 76.01(7) . .
O5 Dy1 O7 126.25(7) . .
O2 Dy1 O7 141.62(6) . .
O6 Dy1 O7 51.52(6) . .
O1 Dy1 N1 70.34(7) . .
O3 Dy1 N1 82.76(7) . .
O4 Dy1 N1 139.35(7) . .
O5 Dy1 N1 82.32(8) . .
O2 Dy1 N1 64.98(6) . .
O6 Dy1 N1 138.71(7) . .
O7 Dy1 N1 138.96(7) . .
N5 O7 Dy1 95.49(15) . .
C8 O2 Dy1 123.01(16) . .
C7 N1 N2 114.5(2) . .
C7 N1 Dy1 132.37(17) . .
N2 N1 Dy1 112.94(15) . .
C14 O3 Dy1 147.78(16) . .
C5 C6 C1 119.3(2) . .
C5 C6 C7 118.2(2) . .
C1 C6 C7 122.5(2) . .
C18 N3 C20 120.9(3) . .
C18 N3 C19 122.4(3) . .
C20 N3 C19 116.6(2) . .
C12 C13 C14 121.5(2) . .
C15 O5 Dy1 150.7(2) . .
O1 C1 C2 120.0(2) . .
O1 C1 C6 122.3(2) . .
C2 C1 C6 117.7(2) . .
C1 O1 Dy1 147.34(17) . .
C10 C9 C14 120.0(2) . 8_655
C10 C9 C8 117.2(2) . .
C14 C9 C8 122.7(2) 8_655 .
C8 N2 N1 117.8(2) . .
N5 O6 Dy1 96.08(15) . .
O2 C8 N2 120.7(2) . .
O2 C8 C9 122.3(2) . .
N2 C8 C9 117.0(2) . .
O3 C14 C13 121.0(2) . .
O3 C14 C9 121.8(2) . 8_665
C13 C14 C9 117.3(2) . 8_665
C3 C2 C1 121.7(3) . .
O5 C15 N4 124.9(3) . .
C2 C3 C4 120.5(3) . .
N1 C7 C6 125.0(2) . .
C13 C12 C11 120.9(3) . .
C15 N4 C17 123.1(3) . .
C15 N4 C16 120.8(3) . .
C17 N4 C16 116.0(3) . .
O8 N5 O6 122.4(3) . .
O8 N5 O7 120.7(3) . .
O6 N5 O7 116.9(2) . .
C18 O4 Dy1 149.3(2) . .
C4 C5 C6 121.9(3) . .
C5 C4 C3 118.9(3) . .
O4 C18 N3 124.3(3) . .
C11 C10 C9 121.4(2) 8_655 .
C10 C11 C12 118.9(2) 8_665 .

loop_
_geom_bond_atom_site_label_1
_geom_bond_atom_site_label_2
_geom_bond_distance
_geom_bond_site_symmetry_2
Dy1 O1 2.1781(19) .
Dy1 O3 2.2340(18) .
Dy1 O4 2.316(2) .
Dy1 O5 2.344(2) .
Dy1 O2 2.3665(18) .
Dy1 O6 2.4850(19) .
Dy1 O7 2.4906(19) .
Dy1 N1 2.545(2) .
O7 N5 1.275(3) .
O2 C8 1.253(3) .
N1 C7 1.291(3) .
N1 N2 1.392(3) .
O3 C14 1.324(3) .
C6 C5 1.401(4) .
C6 C1 1.422(4) .
C6 C7 1.446(3) .
N3 C18 1.297(4) .
N3 C20 1.450(4) .
N3 C19 1.454(4) .
C13 C12 1.382(4) .
C13 C14 1.409(3) .
O5 C15 1.234(4) .
C1 O1 1.305(3) .
C1 C2 1.412(4) .
C9 C10 1.404(4) .
C9 C14 1.421(3) 8_655
C9 C8 1.468(3) .
N2 C8 1.346(3) .
O6 N5 1.263(3) .
C14 C9 1.421(3) 8_665
C2 C3 1.375(4) .
C15 N4 1.318(3) .
C3 C4 1.398(4) .
C12 C11 1.395(4) .
N4 C17 1.436(4) .
N4 C16 1.456(4) .
N5 O8 1.225(3) .
O4 C18 1.235(4) .
C5 C4 1.382(4) .
C10 C11 1.376(4) 8_655
C11 C10 1.376(4) 8_665
